data_4113682
loop_
_publ_author_name
'Chaomin Li'
'Richard P. Johnson'
'John A. Porco'

_publ_contact_author
;
     John A. Porco, Jr.
        Department of Chemistry and Center for Streamlined Synthesis
    590 Commonwealth Avenue
    Boston, MA 02215
        USA
;
_publ_contact_author_email porco@chem.bu.edu
_publ_section_title
;
 Total Synthesis of the Quinone Epoxide Dimer (+)-Torreyanic Acid:
 Application of a Biomimetic Oxidation/Electrocyclization/Diels-Alder
 Dimerization Cascade1
;
_journal_name_full 'Journal of the American Chemical Society'
_journal_page_first 5095
_journal_page_last 5106
_journal_paper_doi 10.1021/ja021396c
_journal_volume 125
_journal_year 2003
_chemical_formula_sum 'C38 H49 O8'
_chemical_formula_weight 633.77
_chemical_name_common 'Torreyanic Acid'
_chemical_name_systematic
; 
 ?
;
_space_group_IT_number 2
_symmetry_cell_setting triclinic
_symmetry_space_group_name_Hall '-P 1'
_symmetry_space_group_name_H-M 'P -1'
_atom_sites_solution_hydrogens mixed
_atom_sites_solution_primary direct
_atom_sites_solution_secondary difmap
_audit_creation_method SHELXL-97
_cell_angle_alpha 82.429(5)
_cell_angle_beta 78.351(5)
_cell_angle_gamma 73.558(5)
_cell_formula_units_Z 2
_cell_length_a 8.1252(12)
_cell_length_b 13.613(2)
_cell_length_c 16.659(3)
_cell_measurement_temperature 173(2)
_cell_volume 1725.4(5)
_computing_cell_refinement SAINT+
_computing_data_collection SMART
_computing_data_reduction SAINT+
_computing_molecular_graphics SHELXTL
_computing_publication_material SHELXTL
_computing_structure_refinement 'SHELXL-97 (Sheldrick, 1997)'
_computing_structure_solution 'SHELXS-97 (Sheldrick, 1990)'
_diffrn_ambient_temperature 173(2)
_diffrn_measured_fraction_theta_full 0.996
_diffrn_measured_fraction_theta_max 0.996
_diffrn_measurement_device_type 'Bruker 1K CCD'
_diffrn_measurement_method '0.45 deg. omega scan'
_diffrn_radiation_monochromator graphite
_diffrn_radiation_source 'fine-focus sealed tube'
_diffrn_radiation_type MoK\a
_diffrn_radiation_wavelength 0.71073
_diffrn_reflns_av_R_equivalents 0.0429
_diffrn_reflns_av_sigmaI/netI 0.0684
_diffrn_reflns_limit_h_max 8
_diffrn_reflns_limit_h_min -8
_diffrn_reflns_limit_k_max 14
_diffrn_reflns_limit_k_min -12
_diffrn_reflns_limit_l_max 17
_diffrn_reflns_limit_l_min -17
_diffrn_reflns_number 8486
_diffrn_reflns_theta_full 21.49
_diffrn_reflns_theta_max 21.49
_diffrn_reflns_theta_min 2.50
_exptl_absorpt_coefficient_mu 0.084
_exptl_absorpt_correction_T_max 0.9958
_exptl_absorpt_correction_T_min 0.810194
_exptl_crystal_colour colorless
_exptl_crystal_density_diffrn 1.220
_exptl_crystal_description needle
_exptl_crystal_F_000 682
_exptl_crystal_size_max 0.60
_exptl_crystal_size_mid 0.10
_exptl_crystal_size_min 0.05
_refine_diff_density_max 0.463
_refine_diff_density_min -0.503
_refine_diff_density_rms 0.051
_refine_ls_extinction_method none
_refine_ls_goodness_of_fit_ref 0.984
_refine_ls_hydrogen_treatment mixed
_refine_ls_matrix_type full
_refine_ls_number_parameters 565
_refine_ls_number_reflns 3960
_refine_ls_number_restraints 0
_refine_ls_restrained_S_all 0.984
_refine_ls_R_factor_all 0.0951
_refine_ls_R_factor_gt 0.0551
_refine_ls_shift/su_max 1.410
_refine_ls_shift/su_mean 0.062
_refine_ls_structure_factor_coef Fsqd
_refine_ls_weighting_details 'calc w=1/[\s^2^(Fo^2^)+(0.0922P)^2^+1.0134P] where P=(Fo^2^+2Fc^2^)/3'
_refine_ls_weighting_scheme calc
_refine_ls_wR_factor_gt 0.1353
_refine_ls_wR_factor_ref 0.1586
_reflns_number_gt 2662
_reflns_number_total 3960
_reflns_threshold_expression >2sigma(I)
_cod_data_source_file ja021396c_3.cif
_cod_data_source_block porco3
_cod_original_cell_volume 1725.4(4)
_cod_database_code 4113682

loop_
_symmetry_equiv_pos_as_xyz
'x, y, z'
'-x, -y, -z'

loop_
_atom_site_label
_atom_site_type_symbol
_atom_site_fract_x
_atom_site_fract_y
_atom_site_fract_z
_atom_site_U_iso_or_equiv
_atom_site_adp_type
_atom_site_occupancy
_atom_site_symmetry_multiplicity
_atom_site_calc_flag
_atom_site_refinement_flags
O1 O 0.0809(4) 0.9594(2) 0.16442(18) 0.0338(8) Uani 1 1 d .
O2 O -0.2153(3) 1.0210(2) 0.02839(17) 0.0286(7) Uani 1 1 d .
O3 O -0.4024(3) 0.8202(2) 0.08617(17) 0.0312(8) Uani 1 1 d .
O4 O 0.2396(3) 0.72586(19) 0.00243(15) 0.0204(7) Uani 1 1 d .
O5 O 0.0515(4) 0.7350(2) 0.27626(17) 0.0347(8) Uani 1 1 d .
O6 O 0.4516(3) 0.6001(2) 0.27888(16) 0.0312(8) Uani 1 1 d .
O7 O 0.6609(3) 0.5518(2) 0.08758(17) 0.0297(7) Uani 1 1 d .
O8 O 0.2020(3) 0.46292(19) 0.09679(16) 0.0245(7) Uani 1 1 d .
C1 C -0.0133(5) 0.9379(3) 0.1253(2) 0.0231(10) Uani 1 1 d .
C2 C -0.1830(5) 1.0120(3) 0.1111(3) 0.0262(11) Uani 1 1 d .
H2 H -0.223(5) 1.072(3) 0.141(3) 0.038(13) Uiso 1 1 d .
C3 C -0.3245(5) 0.9735(3) 0.0923(2) 0.0237(10) Uani 1 1 d .
C4 C -0.2855(5) 0.8601(3) 0.0848(2) 0.0218(10) Uani 1 1 d .
C5 C -0.1016(5) 0.7998(3) 0.0769(2) 0.0192(10) Uani 1 1 d .
C6 C 0.0245(5) 0.8371(3) 0.0929(2) 0.0208(10) Uani 1 1 d .
C7 C 0.2006(5) 0.7599(3) 0.0834(2) 0.0213(10) Uani 1 1 d .
H7 H 0.296(4) 0.794(2) 0.0901(19) 0.007(8) Uiso 1 1 d .
C8 C 0.1921(5) 0.6634(3) 0.1479(2) 0.0200(10) Uani 1 1 d .
C9 C 0.1858(5) 0.7020(3) 0.2303(2) 0.0222(10) Uani 1 1 d .
C10 C 0.3579(5) 0.7028(3) 0.2519(2) 0.0237(10) Uani 1 1 d .
C11 C 0.5217(5) 0.6478(3) 0.2014(2) 0.0248(10) Uani 1 1 d .
H11 H 0.629(5) 0.668(3) 0.204(2) 0.030(11) Uiso 1 1 d .
C12 C 0.5227(5) 0.5908(3) 0.1307(2) 0.0205(10) Uani 1 1 d .
C13 C 0.3533(5) 0.5784(3) 0.1235(2) 0.0203(10) Uani 1 1 d .
C14 C 0.3473(5) 0.4911(3) 0.0966(2) 0.0220(10) Uani 1 1 d .
H14 H 0.455(5) 0.435(3) 0.079(2) 0.017(10) Uiso 1 1 d .
C15 C 0.0492(5) 0.5185(3) 0.1523(2) 0.0229(10) Uani 1 1 d .
H15 H -0.049(5) 0.503(3) 0.134(2) 0.013(9) Uiso 1 1 d .
C16 C 0.0250(5) 0.6334(3) 0.1406(3) 0.0206(10) Uani 1 1 d .
H16 H -0.062(5) 0.658(3) 0.187(2) 0.023(11) Uiso 1 1 d .
C17 C -0.0397(5) 0.6885(3) 0.0605(2) 0.0213(10) Uani 1 1 d .
H17 H -0.135(5) 0.663(3) 0.049(2) 0.019(10) Uiso 1 1 d .
C18 C 0.1108(5) 0.6774(3) -0.0136(2) 0.0204(10) Uani 1 1 d .
H18 H 0.173(4) 0.604(3) -0.0200(19) 0.011(9) Uiso 1 1 d .
C19 C 0.0588(6) 0.7257(4) -0.0950(3) 0.0258(11) Uani 1 1 d .
H19B H -0.019(4) 0.696(2) -0.1065(19) 0.004(9) Uiso 1 1 d .
H19A H -0.007(5) 0.798(3) -0.096(2) 0.026(11) Uiso 1 1 d .
C20 C 0.2129(6) 0.7104(4) -0.1656(3) 0.0307(11) Uani 1 1 d .
H20B H 0.278(5) 0.629(3) -0.172(2) 0.029(11) Uiso 1 1 d .
H20A H 0.297(6) 0.737(3) -0.151(3) 0.050(15) Uiso 1 1 d .
C21 C 0.1662(7) 0.7645(5) -0.2481(3) 0.0424(13) Uani 1 1 d .
H21B H 0.091(7) 0.835(4) -0.238(3) 0.069(17) Uiso 1 1 d .
H21A H 0.096(6) 0.727(4) -0.265(3) 0.045(14) Uiso 1 1 d .
C22 C 0.3212(8) 0.7697(6) -0.3140(4) 0.082(2) Uani 1 1 d .
H22A H 0.2778 0.8015 -0.3653 0.098 Uiso 1 1 calc R
H22B H 0.3805 0.8164 -0.2977 0.098 Uiso 1 1 calc R
C23 C 0.4479(9) 0.6752(6) -0.3319(4) 0.089(2) Uani 1 1 d .
H23A H 0.517(3) 0.6434(13) -0.2765(18) 0.133 Uiso 1 1 calc R
H23B H 0.549(4) 0.6890(6) -0.3884(19) 0.133 Uiso 1 1 calc R
H23C H 0.380(2) 0.617(2) -0.3454(6) 0.133 Uiso 1 1 calc R
C24 C -0.5152(6) 1.0305(3) 0.1120(3) 0.0306(11) Uani 1 1 d .
H24B H -0.564(5) 1.004(3) 0.163(3) 0.039(13) Uiso 1 1 d .
H24A H -0.577(5) 1.018(3) 0.070(3) 0.034(12) Uiso 1 1 d .
C25 C -0.5463(6) 1.1431(4) 0.1149(3) 0.0352(12) Uani 1 1 d .
H25A H -0.495(6) 1.176(4) 0.067(3) 0.061(17) Uiso 1 1 d .
C26 C -0.6406(7) 1.1938(5) 0.1763(4) 0.0537(15) Uani 1 1 d .
H26A H -0.650(6) 1.263(4) 0.172(3) 0.045(15) Uiso 1 1 d .
H26B H -0.699(6) 1.159(4) 0.221(3) 0.059(17) Uiso 1 1 d .
C27 C 0.3536(6) 0.7875(4) 0.3022(3) 0.0320(11) Uani 1 1 d .
H27B H 0.314(5) 0.853(3) 0.268(3) 0.037(12) Uiso 1 1 d .
H27A H 0.257(6) 0.787(3) 0.350(3) 0.043(13) Uiso 1 1 d .
C28 C 0.5221(7) 0.7787(5) 0.3283(4) 0.0540(15) Uani 1 1 d .
H28A H 0.568(7) 0.715(4) 0.357(3) 0.066(18) Uiso 1 1 d .
C29 C 0.6085(9) 0.8491(7) 0.3112(4) 0.081(2) Uani 1 1 d .
H29B H 0.718(8) 0.834(4) 0.331(3) 0.078(19) Uiso 1 1 d .
H29A H 0.525(11) 0.927(7) 0.262(6) 0.20(4) Uiso 1 1 d .
C30 C 0.0642(6) 0.4712(4) 0.2389(3) 0.0262(11) Uani 1 1 d .
H30B H 0.158(5) 0.484(3) 0.258(2) 0.024(11) Uiso 1 1 d .
H30A H 0.081(5) 0.394(4) 0.242(2) 0.038(12) Uiso 1 1 d .
C31 C -0.0960(6) 0.5090(4) 0.3045(3) 0.0313(11) Uani 1 1 d .
H31A H -0.205(6) 0.501(3) 0.284(3) 0.040(12) Uiso 1 1 d .
H31A H -0.113(5) 0.581(4) 0.310(3) 0.042(14) Uiso 1 1 d .
C32 C -0.0834(6) 0.4471(4) 0.3863(3) 0.0364(12) Uani 1 1 d .
H32B H -0.085(5) 0.380(3) 0.382(2) 0.025(12) Uiso 1 1 d .
H32A H 0.029(6) 0.445(3) 0.407(3) 0.040(12) Uiso 1 1 d .
C33 C -0.2285(7) 0.4911(5) 0.4553(3) 0.0534(15) Uani 1 1 d .
H33B H -0.227(6) 0.562(4) 0.463(3) 0.061(17) Uiso 1 1 d .
H33A H -0.352(6) 0.510(3) 0.433(3) 0.043(13) Uiso 1 1 d .
C34 C -0.2302(11) 0.4232(7) 0.5344(4) 0.074(2) Uani 1 1 d .
H34C H -0.233(7) 0.356(5) 0.523(3) 0.07(2) Uiso 1 1 d .
H34B H -0.110(7) 0.400(4) 0.555(3) 0.071(18) Uiso 1 1 d .
H34A H -0.325(9) 0.460(5) 0.584(4) 0.12(2) Uiso 1 1 d .
C1S C -0.663(2) 1.0138(14) 0.5104(14) 0.152(8) Uani 0.50 1 d P
C2S C -0.871(2) 1.0580(13) 0.4835(7) 0.229(8) Uani 1 1 d .
C3S C -0.970(4) 1.0526(12) 0.5357(17) 0.53(3) Uani 1 1 d .
C4S C -0.894(2) 1.1674(14) 0.5143(13) 0.139(8) Uani 0.50 1 d P
C5S C -0.8219(15) 1.0775(10) 0.3946(6) 0.164(4) Uani 1 1 d .

loop_
_atom_site_aniso_label
_atom_site_aniso_U_11
_atom_site_aniso_U_22
_atom_site_aniso_U_33
_atom_site_aniso_U_23
_atom_site_aniso_U_13
_atom_site_aniso_U_12
O1 0.0306(17) 0.0288(18) 0.046(2) -0.0108(15) -0.0106(15) -0.0081(14)
O2 0.0248(16) 0.0249(17) 0.0346(18) 0.0042(13) -0.0039(13) -0.0081(13)
O3 0.0202(16) 0.0231(17) 0.052(2) -0.0043(14) -0.0057(14) -0.0078(14)
O4 0.0195(15) 0.0217(16) 0.0219(16) -0.0018(12) -0.0026(12) -0.0093(12)
O5 0.0224(17) 0.043(2) 0.0346(18) -0.0148(15) 0.0055(15) -0.0039(14)
O6 0.0291(16) 0.0310(18) 0.0285(18) 0.0023(14) -0.0043(13) -0.0024(14)
O7 0.0185(16) 0.0265(17) 0.0418(18) -0.0091(14) 0.0037(14) -0.0054(13)
O8 0.0203(16) 0.0190(16) 0.0325(17) -0.0043(13) 0.0009(13) -0.0056(13)
C1 0.023(2) 0.020(3) 0.028(2) -0.0034(19) -0.001(2) -0.011(2)
C2 0.025(2) 0.019(3) 0.036(3) -0.003(2) -0.005(2) -0.008(2)
C3 0.023(2) 0.020(3) 0.026(2) 0.0026(19) -0.0035(19) -0.0059(19)
C4 0.019(2) 0.022(3) 0.025(2) 0.0022(18) -0.0029(18) -0.008(2)
C5 0.017(2) 0.020(2) 0.021(2) 0.0014(18) -0.0024(17) -0.0071(19)
C6 0.020(2) 0.020(2) 0.021(2) 0.0040(18) -0.0017(18) -0.0075(19)
C7 0.015(2) 0.026(3) 0.024(2) -0.0025(19) -0.0017(18) -0.008(2)
C8 0.018(2) 0.018(2) 0.023(2) -0.0027(18) 0.0005(18) -0.0066(18)
C9 0.022(2) 0.017(2) 0.025(2) 0.0012(19) -0.001(2) -0.0038(19)
C10 0.023(2) 0.023(3) 0.025(2) -0.004(2) -0.0056(19) -0.005(2)
C11 0.021(2) 0.029(3) 0.024(3) 0.004(2) -0.0018(19) -0.010(2)
C12 0.019(2) 0.013(2) 0.025(2) 0.0040(19) 0.000(2) -0.0020(19)
C13 0.016(2) 0.021(3) 0.022(2) 0.0005(19) -0.0010(18) -0.0041(19)
C14 0.017(2) 0.026(3) 0.023(2) 0.000(2) -0.0020(18) -0.008(2)
C15 0.016(2) 0.025(3) 0.027(2) -0.003(2) -0.0009(19) -0.0043(19)
C16 0.016(2) 0.018(2) 0.026(3) -0.0035(19) 0.001(2) -0.0044(18)
C17 0.018(2) 0.016(2) 0.031(3) -0.0005(19) -0.0058(19) -0.0058(19)
C18 0.018(2) 0.012(2) 0.032(3) -0.0065(19) -0.0014(19) -0.0045(19)
C19 0.024(3) 0.024(3) 0.034(3) 0.000(2) -0.012(2) -0.010(2)
C20 0.032(3) 0.036(3) 0.028(3) 0.001(2) -0.007(2) -0.015(2)
C21 0.052(3) 0.045(4) 0.033(3) 0.003(3) -0.007(3) -0.019(3)
C22 0.071(4) 0.116(6) 0.047(4) 0.020(4) -0.009(3) -0.019(4)
C23 0.084(5) 0.101(6) 0.070(5) -0.004(4) -0.002(4) -0.015(4)
C24 0.023(3) 0.020(3) 0.047(3) -0.006(2) -0.004(2) -0.002(2)
C25 0.020(2) 0.027(3) 0.051(3) -0.005(3) -0.004(2) 0.005(2)
C26 0.039(3) 0.036(4) 0.079(5) -0.010(4) -0.001(3) -0.003(3)
C27 0.028(3) 0.038(3) 0.031(3) -0.009(2) -0.006(2) -0.006(2)
C28 0.051(4) 0.053(4) 0.065(4) -0.031(3) -0.025(3) -0.002(3)
C29 0.044(4) 0.134(7) 0.079(5) -0.060(5) -0.005(4) -0.027(5)
C30 0.022(3) 0.025(3) 0.030(3) 0.003(2) -0.003(2) -0.007(2)
C31 0.026(3) 0.030(3) 0.031(3) 0.003(2) 0.001(2) -0.004(2)
C32 0.041(3) 0.036(3) 0.034(3) 0.003(2) -0.005(2) -0.017(2)
C33 0.050(4) 0.068(4) 0.034(3) 0.000(3) 0.006(3) -0.014(3)
C34 0.090(6) 0.093(6) 0.032(4) 0.001(4) 0.007(4) -0.030(5)
C1S 0.125(14) 0.102(13) 0.24(2) -0.052(14) -0.118(16) 0.029(11)
C2S 0.274(17) 0.26(2) 0.079(8) -0.060(10) -0.032(9) 0.061(13)
C3S 0.56(4) 0.109(12) 0.56(4) 0.035(19) 0.45(4) 0.070(19)
C4S 0.112(13) 0.111(14) 0.188(19) -0.118(14) -0.034(12) 0.033(10)
C5S 0.177(10) 0.232(12) 0.101(7) 0.015(7) -0.027(7) -0.094(9)

loop_
_atom_type_symbol
_atom_type_description
_atom_type_scat_dispersion_real
_atom_type_scat_dispersion_imag
_atom_type_scat_source
C C 0.0033 0.0016 'International Tables Vol C Tables 4.2.6.8 and 6.1.1.4'
H H 0.0000 0.0000 'International Tables Vol C Tables 4.2.6.8 and 6.1.1.4'
O O 0.0106 0.0060 'International Tables Vol C Tables 4.2.6.8 and 6.1.1.4'

loop_
_geom_angle_atom_site_label_1
_geom_angle_atom_site_label_2
_geom_angle_atom_site_label_3
_geom_angle
_geom_angle_site_symmetry_1
_geom_angle_site_symmetry_3
C2 O2 C3 62.2(2) . .
C7 O4 C18 112.9(3) . .
C10 O6 C11 61.3(2) . .
C14 O8 C15 113.8(3) . .
O1 C1 C6 123.0(4) . .
O1 C1 C2 121.4(4) . .
C6 C1 C2 115.5(4) . .
O2 C2 C3 59.3(2) . .
O2 C2 C1 114.6(3) . .
C3 C2 C1 120.2(4) . .
O2 C3 C2 58.5(2) . .
O2 C3 C4 111.5(3) . .
C2 C3 C4 117.1(3) . .
O2 C3 C24 117.1(3) . .
C2 C3 C24 122.6(4) . .
C4 C3 C24 116.2(3) . .
O3 C4 C5 121.9(4) . .
O3 C4 C3 120.6(3) . .
C5 C4 C3 117.5(3) . .
C6 C5 C4 122.6(4) . .
C6 C5 C17 113.2(3) . .
C4 C5 C17 123.9(3) . .
C5 C6 C1 122.3(4) . .
C5 C6 C7 112.8(4) . .
C1 C6 C7 124.6(4) . .
O4 C7 C6 108.1(3) . .
O4 C7 C8 108.3(3) . .
C6 C7 C8 109.2(3) . .
C13 C8 C9 113.0(3) . .
C13 C8 C16 111.1(3) . .
C9 C8 C16 114.1(3) . .
C13 C8 C7 107.6(3) . .
C9 C8 C7 104.5(3) . .
C16 C8 C7 106.0(3) . .
O5 C9 C10 119.9(4) . .
O5 C9 C8 123.0(4) . .
C10 C9 C8 117.0(3) . .
O6 C10 C11 59.3(2) . .
O6 C10 C27 116.2(3) . .
C11 C10 C27 121.3(4) . .
O6 C10 C9 110.7(3) . .
C11 C10 C9 118.8(4) . .
C27 C10 C9 116.4(3) . .
O6 C11 C10 59.4(2) . .
O6 C11 C12 111.5(3) . .
C10 C11 C12 122.1(4) . .
O7 C12 C13 124.7(4) . .
O7 C12 C11 119.8(4) . .
C13 C12 C11 115.2(3) . .
C14 C13 C12 118.7(3) . .
C14 C13 C8 122.5(4) . .
C12 C13 C8 118.7(4) . .
O8 C14 C13 125.5(4) . .
O8 C15 C16 112.2(3) . .
O8 C15 C30 107.6(3) . .
C16 C15 C30 115.1(4) . .
C15 C16 C8 112.0(3) . .
C15 C16 C17 116.3(3) . .
C8 C16 C17 108.9(3) . .
C5 C17 C18 107.5(3) . .
C5 C17 C16 104.2(3) . .
C18 C17 C16 111.5(3) . .
O4 C18 C19 107.3(3) . .
O4 C18 C17 108.7(3) . .
C19 C18 C17 115.2(3) . .
C18 C19 C20 112.5(3) . .
C19 C20 C21 113.6(4) . .
C22 C21 C20 114.3(4) . .
C23 C22 C21 116.9(6) . .
C25 C24 C3 113.8(4) . .
C26 C25 C24 123.8(5) . .
C28 C27 C10 114.0(4) . .
C29 C28 C27 124.8(7) . .
C15 C30 C31 115.3(4) . .
C32 C31 C30 112.4(4) . .
C31 C32 C33 113.6(4) . .
C34 C33 C32 114.0(5) . .
C3S C2S C5S 149(3) . .
C3S C2S C4S 83.1(19) . .
C5S C2S C4S 101.5(15) . .
C3S C2S C1S 111(2) . .
C5S C2S C1S 99.7(13) . .
C4S C2S C1S 90.9(12) . .
C2S C3S C3S 84(2) . 2_376
C2S C3S C4S 60.9(18) . .
C3S C3S C4S 137(2) 2_376 .
C2S C4S C3S 36.1(7) . .

loop_
_geom_bond_atom_site_label_1
_geom_bond_atom_site_label_2
_geom_bond_distance
_geom_bond_site_symmetry_2
O1 C1 1.214(5) .
O2 C2 1.437(5) .
O2 C3 1.450(4) .
O3 C4 1.216(4) .
O4 C7 1.429(5) .
O4 C18 1.467(5) .
O5 C9 1.205(4) .
O6 C10 1.451(5) .
O6 C11 1.450(5) .
O7 C12 1.223(4) .
O8 C14 1.339(5) .
O8 C15 1.469(4) .
C1 C6 1.468(6) .
C1 C2 1.502(6) .
C2 C3 1.491(6) .
C3 C4 1.502(5) .
C3 C24 1.514(6) .
C4 C5 1.476(5) .
C5 C6 1.349(5) .
C5 C17 1.499(5) .
C6 C7 1.509(5) .
C7 C8 1.592(5) .
C8 C13 1.507(5) .
C8 C9 1.520(6) .
C8 C16 1.556(5) .
C9 C10 1.516(6) .
C10 C11 1.480(6) .
C10 C27 1.501(6) .
C11 C12 1.490(6) .
C12 C13 1.463(5) .
C13 C14 1.340(6) .
C15 C16 1.511(6) .
C15 C30 1.515(6) .
C16 C17 1.555(6) .
C17 C18 1.541(5) .
C18 C19 1.513(6) .
C19 C20 1.523(6) .
C20 C21 1.536(6) .
C21 C22 1.507(7) .
C22 C23 1.425(8) .
C24 C25 1.486(6) .
C25 C26 1.297(7) .
C27 C28 1.488(7) .
C28 C29 1.311(9) .
C30 C31 1.532(6) .
C31 C32 1.512(6) .
C32 C33 1.517(7) .
C33 C34 1.506(8) .
C1S C2S 1.75(2) .
C2S C3S 1.069(18) .
C2S C5S 1.462(14) .
C2S C4S 1.59(2) .
C3S C3S 2.19(8) 2_376
C3S C4S 1.80(3) .
